data_1570135
loop_
_publ_author_name
'Song, Xiu-Fang'
'Jiang, Chenglin'
'Li, Nengquan'
'Miao, Jingsheng'
'Li, Kai'
'Yang, Chuluo'

_publ_section_title
;
 Simultaneously enhancing the planarity and electron-donating capability
 of donors for through-space charge transfer TADF towards deep-red
 emission.
;
_journal_issue 43
_journal_name_full 'Chemical science'
_journal_page_first 12246
_journal_page_last 12254
_journal_paper_doi 10.1039/d3sc04264b
_journal_volume 14
_journal_year 2023
_chemical_formula_moiety 'C H Cl3, C78 H52 N6 O3'
_chemical_formula_sum 'C79 H53 Cl3 N6 O3'
_chemical_formula_weight 1240.62
_space_group_crystal_system monoclinic
_space_group_IT_number 14
_space_group_name_Hall '-P 2yn'
_space_group_name_H-M_alt 'P 1 21/n 1'
_atom_sites_solution_hydrogens geom
_atom_sites_solution_primary dual
_audit_creation_date 2022-07-06
_audit_creation_method
;
Olex2 1.2
(compiled 2018.05.29 svn.r3508 for OlexSys, GUI svn.r5506)
;
_audit_update_record
;
2022-11-30 deposited with the CCDC.	2023-10-16 downloaded from the CCDC.
;
_cell_angle_alpha 90
_cell_angle_beta 97.426(2)
_cell_angle_gamma 90
_cell_formula_units_Z 4
_cell_length_a 13.0796(4)
_cell_length_b 32.0909(10)
_cell_length_c 13.9618(4)
_cell_measurement_reflns_used 9941
_cell_measurement_temperature 170
_cell_measurement_theta_max 62.502
_cell_measurement_theta_min 2.754
_cell_volume 5811.1(3)
_computing_cell_refinement 'SAINT V8.40A (?, 2016)'
_computing_data_reduction 'SAINT V8.40A (?, 2016)'
_computing_molecular_graphics 'Olex2 (Dolomanov et al., 2009)'
_computing_publication_material 'Olex2 (Dolomanov et al., 2009)'
_computing_structure_refinement 'ShelXL (Sheldrick, 2015)'
_computing_structure_solution 'ShelXT (Sheldrick, 2015)'
_diffrn_ambient_temperature 170.0
_diffrn_measured_fraction_theta_full 0.979
_diffrn_measured_fraction_theta_max 0.979
_diffrn_measurement_device_type 'Bruker D8 VENTURE'
_diffrn_measurement_method '\f and \w scans'
_diffrn_radiation_type CuK\a
_diffrn_radiation_wavelength 1.54178
_diffrn_reflns_av_R_equivalents 0.0628
_diffrn_reflns_av_unetI/netI 0.0464
_diffrn_reflns_Laue_measured_fraction_full 0.979
_diffrn_reflns_Laue_measured_fraction_max 0.979
_diffrn_reflns_limit_h_max 15
_diffrn_reflns_limit_h_min -12
_diffrn_reflns_limit_k_max 28
_diffrn_reflns_limit_k_min -36
_diffrn_reflns_limit_l_max 13
_diffrn_reflns_limit_l_min -16
_diffrn_reflns_number 25160
_diffrn_reflns_point_group_measured_fraction_full 0.979
_diffrn_reflns_point_group_measured_fraction_max 0.979
_diffrn_reflns_theta_full 62.578
_diffrn_reflns_theta_max 62.578
_diffrn_reflns_theta_min 3.477
_diffrn_standards_number 0
_exptl_absorpt_coefficient_mu 1.914
_exptl_absorpt_correction_T_max 0.7522
_exptl_absorpt_correction_T_min 0.6063
_exptl_absorpt_correction_type multi-scan
_exptl_absorpt_process_details
'SADABS-2016/2 (Bruker,2016/2) was used for absorption correction. wR2(int) was 0.0713 before and 0.0527 after correction. The Ratio of minimum to maximum transmission is 0.8060. The \l/2 correction factor is Not present.'
_exptl_crystal_colour red
_exptl_crystal_colour_primary red
_exptl_crystal_density_diffrn 1.418
_exptl_crystal_description block
_exptl_crystal_F_000 2576
_exptl_crystal_size_max 0.12
_exptl_crystal_size_mid 0.08
_exptl_crystal_size_min 0.05
_refine_diff_density_max 0.759
_refine_diff_density_min -1.204
_refine_diff_density_rms 0.137
_refine_ls_extinction_method none
_refine_ls_goodness_of_fit_ref 1.263
_refine_ls_hydrogen_treatment constr
_refine_ls_matrix_type full
_refine_ls_number_parameters 826
_refine_ls_number_reflns 9074
_refine_ls_number_restraints 0
_refine_ls_restrained_S_all 1.263
_refine_ls_R_factor_all 0.1163
_refine_ls_R_factor_gt 0.0947
_refine_ls_shift/su_max 0.001
_refine_ls_shift/su_mean 0.000
_refine_ls_structure_factor_coef Fsqd
_refine_ls_weighting_details 'w=1/[\s^2^(Fo^2^)+(0.2000P)^2^] where P=(Fo^2^+2Fc^2^)/3'
_refine_ls_weighting_scheme calc
_refine_ls_wR_factor_gt 0.2807
_refine_ls_wR_factor_ref 0.3027
_reflns_Friedel_coverage 0.000
_reflns_number_gt 7182
_reflns_number_total 9074
_reflns_threshold_expression 'I > 2\s(I)'
_cod_data_source_file d3sc04264b2.cif
_cod_data_source_block cu_2022631_0m
_cod_depositor_comments 'Adding full bibliography for 1570134--1570135.cif.'
_cod_database_code 1570135
_shelx_shelxl_version_number 2018/3
_shelx_space_group_comment
;
The symmetry employed for this shelxl refinement is uniquely defined
by the following loop, which should always be used as a source of
symmetry information in preference to the above space-group names.
They are only intended as comments.
;
_shelx_estimated_absorpt_t_max 0.910
_shelx_estimated_absorpt_t_min 0.803
_olex2_refinement_description
;
1. Fixed Uiso
 At 1.2 times of:
  All C(H) groups
 At 1.5 times of:
  All C(H,H,H) groups
2.a Ternary CH refined with riding coordinates:
 C79(H79)
2.b Aromatic/amide H refined with riding coordinates:
 C63(H63), C61(H61), C45(H45), C33(H33), C20(H20), C24(H24), C22(H22),
 C68(H68), C17(H17), C48(H48), C5(H5), C35(H35), C43(H43), C18(H18), C13(H13),
 C70(H70), C42(H42), C3(H3), C12(H12), C69(H69), C2(H2), C11(H11), C4(H4),
 C10(H10), C51(H51), C49(H49), C50(H50), C60(H60), C77(H77), C57(H57), C59(H59),
  C58(H58), C75(H75), C76(H76)
2.c Idealised Me refined as rotating group:
 C38(H38A,H38B,H38C), C30(H30A,H30B,H30C), C28(H28A,H28B,H28C), C39(H39A,H39B,
 H39C), C40(H40A,H40B,H40C), C29(H29A,H29B,H29C)
;
_olex2_submission_special_instructions 'No special instructions were received'

loop_
_space_group_symop_operation_xyz
'x, y, z'
'-x+1/2, y+1/2, -z+1/2'
'-x, -y, -z'
'x-1/2, -y-1/2, z-1/2'

loop_
_atom_site_label
_atom_site_type_symbol
_atom_site_fract_x
_atom_site_fract_y
_atom_site_fract_z
_atom_site_U_iso_or_equiv
_atom_site_adp_type
_atom_site_occupancy
_atom_site_site_symmetry_order
_atom_site_calc_flag
_atom_site_refinement_flags_posn
_atom_site_refinement_flags_adp
_atom_site_refinement_flags_occupancy
_atom_site_disorder_assembly
_atom_site_disorder_group
Cl1 Cl 0.06853(11) 0.53964(5) 0.58414(12) 0.0731(5) Uani 1 1 d . . . . .
Cl3 Cl 0.16362(18) 0.46317(6) 0.66023(14) 0.0964(6) Uani 1 1 d . . . . .
Cl2 Cl 0.01331(13) 0.50294(8) 0.76044(12) 0.1038(8) Uani 1 1 d . . . . .
O1 O 0.2479(2) 0.75164(8) 0.57121(19) 0.0344(6) Uani 1 1 d . . . . .
O2 O 0.1125(2) 0.62292(9) 0.42329(19) 0.0382(7) Uani 1 1 d . . . . .
O3 O -0.0149(2) 0.75560(10) 0.2926(2) 0.0472(8) Uani 1 1 d . . . . .
N4 N 0.3756(2) 0.61839(9) 0.6986(2) 0.0282(7) Uani 1 1 d . . . . .
N5 N 0.4635(3) 0.79534(10) 0.4489(2) 0.0323(7) Uani 1 1 d . . . . .
N2 N 0.1007(3) 0.79378(10) 0.7593(2) 0.0359(8) Uani 1 1 d . . . . .
N6 N 0.3115(3) 0.79840(10) 0.2859(2) 0.0333(7) Uani 1 1 d . . . . .
N3 N -0.0471(3) 0.79847(11) 0.5932(2) 0.0376(8) Uani 1 1 d . . . . .
N1 N 0.1115(3) 0.71035(11) 0.4318(3) 0.0440(9) Uani 1 1 d . . . . .
C62 C 0.3085(3) 0.64323(11) 0.6296(2) 0.0265(7) Uani 1 1 d . . . . .
C46 C 0.0591(3) 0.68255(11) 0.7046(3) 0.0281(8) Uani 1 1 d . . . . .
C66 C 0.2460(3) 0.70832(11) 0.5665(2) 0.0270(8) Uani 1 1 d . . . . .
C31 C 0.3934(3) 0.55755(11) 0.7861(3) 0.0301(8) Uani 1 1 d . . . . .
C19 C 0.5066(3) 0.64519(11) 0.5421(3) 0.0308(8) Uani 1 1 d . . . . .
C32 C 0.3348(3) 0.59442(11) 0.7692(2) 0.0274(7) Uani 1 1 d . . . . .
C67 C 0.1843(3) 0.77396(12) 0.5008(3) 0.0298(8) Uani 1 1 d . . . . .
C65 C 0.1783(3) 0.68764(12) 0.4967(3) 0.0305(8) Uani 1 1 d . . . . .
C64 C 0.1780(3) 0.64478(12) 0.4934(3) 0.0287(8) Uani 1 1 d . . . . .
C16 C 0.4572(3) 0.72067(12) 0.4489(3) 0.0298(8) Uani 1 1 d . . . . .
C72 C 0.1175(3) 0.75339(13) 0.4312(3) 0.0320(8) Uani 1 1 d . . . . .
C8 C 0.3470(3) 0.76248(12) 0.3239(3) 0.0298(8) Uani 1 1 d . . . . .
C44 C 0.0996(3) 0.71909(12) 0.7506(3) 0.0308(8) Uani 1 1 d . . . . .
C63 C 0.2429(3) 0.62199(12) 0.5590(3) 0.0288(8) Uani 1 1 d . . . . .
H63 H 0.243143 0.592412 0.556385 0.035 Uiso 1 1 calc R . . . .
C26 C 0.4579(3) 0.59544(10) 0.6682(2) 0.0268(7) Uani 1 1 d . . . . .
C25 C 0.4716(3) 0.55828(11) 0.7214(2) 0.0291(8) Uani 1 1 d . . . . .
C61 C 0.3114(3) 0.68633(11) 0.6346(2) 0.0261(7) Uani 1 1 d . . . . .
H61 H 0.356548 0.700319 0.682942 0.031 Uiso 1 1 calc R . . . .
C47 C -0.0260(3) 0.68459(12) 0.6250(3) 0.0308(8) Uani 1 1 d . . . . .
C9 C 0.3056(3) 0.72370(12) 0.2787(3) 0.0312(8) Uani 1 1 d . . . . .
C7 C 0.4230(3) 0.76095(11) 0.4067(3) 0.0283(8) Uani 1 1 d . . . . .
C53 C -0.0159(3) 0.76216(12) 0.6324(3) 0.0311(8) Uani 1 1 d . . . . .
C41 C 0.1924(3) 0.64266(12) 0.8038(3) 0.0311(8) Uani 1 1 d . . . . .
C14 C 0.3395(3) 0.68526(12) 0.3187(3) 0.0309(8) Uani 1 1 d . . . . .
C45 C 0.1073(3) 0.64443(11) 0.7341(3) 0.0295(8) Uani 1 1 d . . . . .
H45 H 0.080343 0.619268 0.705093 0.035 Uiso 1 1 calc R . . . .
C33 C 0.3673(3) 0.52854(12) 0.8533(3) 0.0314(8) Uani 1 1 d . . . . .
H33 H 0.406282 0.503612 0.864261 0.038 Uiso 1 1 calc R . . . .
C15 C 0.4145(3) 0.68363(12) 0.4070(3) 0.0292(8) Uani 1 1 d . . . . .
C54 C 0.0605(3) 0.75990(12) 0.7148(3) 0.0312(8) Uani 1 1 d . . . . .
C20 C 0.4422(3) 0.64635(12) 0.4554(3) 0.0316(8) Uani 1 1 d . . . . .
H20 H 0.415770 0.620880 0.427731 0.038 Uiso 1 1 calc R . . . .
C6 C 0.4293(3) 0.83218(11) 0.4097(3) 0.0312(8) Uani 1 1 d . . . . .
C23 C 0.6084(3) 0.53829(12) 0.6311(3) 0.0318(8) Uani 1 1 d . . . . .
C1 C 0.3518(3) 0.83366(12) 0.3284(3) 0.0323(8) Uani 1 1 d . . . . .
C21 C 0.5202(3) 0.60534(11) 0.5978(2) 0.0303(8) Uani 1 1 d . . . . .
C52 C -0.0626(3) 0.72389(12) 0.5890(3) 0.0319(8) Uani 1 1 d . . . . .
C24 C 0.5474(3) 0.52996(11) 0.7017(3) 0.0311(8) Uani 1 1 d . . . . .
H24 H 0.556766 0.504764 0.737495 0.037 Uiso 1 1 calc R . . . .
C36 C 0.2525(3) 0.60295(12) 0.8200(3) 0.0308(8) Uani 1 1 d . . . . .
C73 C 0.0498(3) 0.68979(14) 0.3585(3) 0.0368(9) Uani 1 1 d . . . . .
C71 C 0.0542(3) 0.77605(13) 0.3629(3) 0.0361(9) Uani 1 1 d . . . . .
C22 C 0.5944(3) 0.57640(12) 0.5808(3) 0.0321(8) Uani 1 1 d . . . . .
H22 H 0.637789 0.582510 0.533056 0.038 Uiso 1 1 calc R . . . .
C78 C 0.0501(3) 0.64680(13) 0.3548(3) 0.0365(9) Uani 1 1 d . . . . .
C34 C 0.2842(3) 0.53598(12) 0.9047(3) 0.0343(8) Uani 1 1 d . . . . .
C68 C 0.1893(3) 0.81663(12) 0.5023(3) 0.0343(8) Uani 1 1 d . . . . .
H68 H 0.235589 0.830732 0.549464 0.041 Uiso 1 1 calc R . . . .
C56 C -0.0053(3) 0.83320(12) 0.6374(3) 0.0381(9) Uani 1 1 d . . . . .
C17 C 0.5278(3) 0.71923(12) 0.5333(3) 0.0349(8) Uani 1 1 d . . . . .
H17 H 0.559207 0.744259 0.558738 0.042 Uiso 1 1 calc R . . . .
C48 C -0.0736(3) 0.64896(13) 0.5813(3) 0.0376(9) Uani 1 1 d . . . . .
H48 H -0.050701 0.622240 0.604186 0.045 Uiso 1 1 calc R . . . .
C5 C 0.4695(3) 0.86945(12) 0.4520(3) 0.0378(9) Uani 1 1 d . . . . .
H5 H 0.521682 0.868529 0.506066 0.045 Uiso 1 1 calc R . . . .
C55 C 0.0673(3) 0.83098(12) 0.7217(3) 0.0383(9) Uani 1 1 d . . . . .
C35 C 0.2294(3) 0.57322(12) 0.8874(3) 0.0328(8) Uani 1 1 d . . . . .
H35 H 0.173694 0.578611 0.923157 0.039 Uiso 1 1 calc R . . . .
C43 C 0.1801(3) 0.71663(13) 0.8265(3) 0.0372(9) Uani 1 1 d . . . . .
H43 H 0.203017 0.741147 0.860931 0.045 Uiso 1 1 calc R . . . .
C18 C 0.5523(3) 0.68202(12) 0.5800(3) 0.0351(9) Uani 1 1 d . . . . .
H18 H 0.599872 0.681424 0.637434 0.042 Uiso 1 1 calc R . . . .
C13 C 0.2999(3) 0.64884(13) 0.2716(3) 0.0378(9) Uani 1 1 d . . . . .
H13 H 0.321674 0.622388 0.297102 0.045 Uiso 1 1 calc R . . . .
C70 C 0.0577(4) 0.81871(14) 0.3633(3) 0.0423(10) Uani 1 1 d . . . . .
H70 H 0.014457 0.834283 0.316379 0.051 Uiso 1 1 calc R . . . .
C42 C 0.2271(3) 0.67873(13) 0.8522(3) 0.0386(9) Uani 1 1 d . . . . .
H42 H 0.282972 0.677519 0.902843 0.046 Uiso 1 1 calc R . . . .
C74 C -0.0131(3) 0.71243(14) 0.2896(3) 0.0426(10) Uani 1 1 d . . . . .
C3 C 0.3560(4) 0.90855(13) 0.3352(3) 0.0428(10) Uani 1 1 d . . . . .
H3 H 0.330884 0.934873 0.311630 0.051 Uiso 1 1 calc R . . . .
C12 C 0.2298(3) 0.65098(13) 0.1889(3) 0.0409(9) Uani 1 1 d . . . . .
H12 H 0.204125 0.626000 0.158097 0.049 Uiso 1 1 calc R . . . .
C27 C 0.6871(3) 0.50688(13) 0.6005(3) 0.0384(9) Uani 1 1 d . . . . .
C69 C 0.1250(3) 0.83885(13) 0.4329(3) 0.0399(9) Uani 1 1 d . . . . .
H69 H 0.127418 0.868435 0.433475 0.048 Uiso 1 1 calc R . . . .
C37 C 0.2556(3) 0.50302(13) 0.9777(3) 0.0403(9) Uani 1 1 d . . . . .
C2 C 0.3167(4) 0.87330(12) 0.2913(3) 0.0392(9) Uani 1 1 d . . . . .
H2 H 0.266102 0.874980 0.236100 0.047 Uiso 1 1 calc R . . . .
C11 C 0.1964(3) 0.68904(14) 0.1503(3) 0.0412(10) Uani 1 1 d . . . . .
H11 H 0.148051 0.690228 0.093426 0.049 Uiso 1 1 calc R . . . .
C4 C 0.4340(4) 0.90684(13) 0.4157(3) 0.0422(10) Uani 1 1 d . . . . .
H4 H 0.461625 0.931928 0.444505 0.051 Uiso 1 1 calc R . . . .
C10 C 0.2336(3) 0.72512(13) 0.1949(3) 0.0367(9) Uani 1 1 d . . . . .
H10 H 0.210423 0.751304 0.168810 0.044 Uiso 1 1 calc R . . . .
C51 C -0.1423(3) 0.72600(14) 0.5128(3) 0.0429(10) Uani 1 1 d . . . . .
H51 H -0.166068 0.752480 0.488941 0.051 Uiso 1 1 calc R . . . .
C49 C -0.1521(3) 0.65167(14) 0.5065(3) 0.0440(10) Uani 1 1 d . . . . .
H49 H -0.182594 0.626943 0.478413 0.053 Uiso 1 1 calc R . . . .
C50 C -0.1876(4) 0.69046(15) 0.4712(3) 0.0491(11) Uani 1 1 d . . . . .
H50 H -0.242062 0.692327 0.419361 0.059 Uiso 1 1 calc R . . . .
C60 C 0.1068(4) 0.86811(14) 0.7666(4) 0.0514(11) Uani 1 1 d . . . . .
H60 H 0.154469 0.866741 0.823971 0.062 Uiso 1 1 calc R . . . .
C77 C -0.0107(4) 0.62587(16) 0.2821(4) 0.0545(12) Uani 1 1 d . . . . .
H77 H -0.010140 0.596304 0.278953 0.065 Uiso 1 1 calc R . . . .
C57 C -0.0338(4) 0.87282(14) 0.5974(4) 0.0522(12) Uani 1 1 d . . . . .
H57 H -0.080645 0.874844 0.539645 0.063 Uiso 1 1 calc R . . . .
C59 C 0.0767(4) 0.90595(15) 0.7281(4) 0.0595(13) Uani 1 1 d . . . . .
H59 H 0.102934 0.930834 0.758873 0.071 Uiso 1 1 calc R . . . .
C58 C 0.0067(4) 0.90809(15) 0.6425(5) 0.0605(14) Uani 1 1 d . . . . .
H58 H -0.012768 0.934566 0.615679 0.073 Uiso 1 1 calc R . . . .
C38 C 0.1658(4) 0.51630(16) 1.0286(4) 0.0560(12) Uani 1 1 d . . . . .
H38A H 0.183665 0.541961 1.065007 0.084 Uiso 1 1 calc GR . . . .
H38B H 0.150092 0.494261 1.073006 0.084 Uiso 1 1 calc GR . . . .
H38C H 0.105395 0.521309 0.980707 0.084 Uiso 1 1 calc GR . . . .
C30 C 0.7906(4) 0.52886(17) 0.5951(4) 0.0562(12) Uani 1 1 d . . . . .
H30A H 0.780415 0.551962 0.548924 0.084 Uiso 1 1 calc GR . . . .
H30B H 0.839874 0.508949 0.573819 0.084 Uiso 1 1 calc GR . . . .
H30C H 0.817609 0.539674 0.659006 0.084 Uiso 1 1 calc GR . . . .
C28 C 0.6481(4) 0.49170(17) 0.4972(4) 0.0584(13) Uani 1 1 d . . . . .
H28A H 0.581988 0.477324 0.497203 0.088 Uiso 1 1 calc GR . . . .
H28B H 0.698561 0.472475 0.475442 0.088 Uiso 1 1 calc GR . . . .
H28C H 0.638982 0.515668 0.453433 0.088 Uiso 1 1 calc GR . . . .
C75 C -0.0747(4) 0.69204(18) 0.2172(4) 0.0634(15) Uani 1 1 d . . . . .
H75 H -0.118172 0.707377 0.170034 0.076 Uiso 1 1 calc R . . . .
C76 C -0.0727(5) 0.64929(18) 0.2136(4) 0.0687(16) Uani 1 1 d . . . . .
H76 H -0.114821 0.635323 0.163053 0.082 Uiso 1 1 calc R . . . .
C39 C 0.2336(5) 0.46086(16) 0.9292(4) 0.0597(13) Uani 1 1 d . . . . .
H39A H 0.172339 0.463017 0.880992 0.090 Uiso 1 1 calc GR . . . .
H39B H 0.221555 0.440078 0.977880 0.090 Uiso 1 1 calc GR . . . .
H39C H 0.292871 0.452377 0.897352 0.090 Uiso 1 1 calc GR . . . .
C40 C 0.3481(5) 0.4960(2) 1.0567(5) 0.079(2) Uani 1 1 d . . . . .
H40A H 0.408864 0.488198 1.026386 0.119 Uiso 1 1 calc GR . . . .
H40B H 0.331641 0.473524 1.099829 0.119 Uiso 1 1 calc GR . . . .
H40C H 0.362326 0.521646 1.093956 0.119 Uiso 1 1 calc GR . . . .
C29 C 0.7059(5) 0.4707(2) 0.6679(5) 0.082(2) Uani 1 1 d . . . . .
H29A H 0.725046 0.480954 0.733959 0.123 Uiso 1 1 calc GR . . . .
H29B H 0.761969 0.453575 0.648978 0.123 Uiso 1 1 calc GR . . . .
H29C H 0.643047 0.453900 0.665132 0.123 Uiso 1 1 calc GR . . . .
C79 C 0.1124(5) 0.5113(2) 0.6873(5) 0.0763(17) Uani 1 1 d . . . . .
H79 H 0.168321 0.527695 0.725716 0.092 Uiso 1 1 calc R . . . .

loop_
_atom_site_aniso_label
_atom_site_aniso_U_11
_atom_site_aniso_U_22
_atom_site_aniso_U_33
_atom_site_aniso_U_23
_atom_site_aniso_U_13
_atom_site_aniso_U_12
Cl1 0.0642(8) 0.0632(9) 0.0915(10) -0.0095(7) 0.0086(7) -0.0042(6)
Cl3 0.1292(15) 0.0812(11) 0.0875(11) 0.0100(8) 0.0474(10) 0.0253(10)
Cl2 0.0679(9) 0.180(2) 0.0639(9) -0.0051(10) 0.0105(7) 0.0365(11)
O1 0.0445(15) 0.0200(12) 0.0355(13) 0.0037(10) -0.0066(11) 0.0033(11)
O2 0.0426(15) 0.0295(14) 0.0390(14) 0.0005(11) -0.0083(12) -0.0027(11)
O3 0.0512(17) 0.0402(17) 0.0454(16) 0.0088(13) -0.0125(14) 0.0050(13)
N4 0.0331(15) 0.0224(14) 0.0286(14) 0.0046(12) 0.0023(12) 0.0055(12)
N5 0.0368(16) 0.0265(17) 0.0348(16) 0.0016(12) 0.0097(13) -0.0018(13)
N2 0.0410(18) 0.0270(17) 0.0403(17) -0.0011(13) 0.0077(14) 0.0034(13)
N6 0.0435(18) 0.0258(17) 0.0314(15) 0.0031(12) 0.0071(14) 0.0014(13)
N3 0.0386(18) 0.0317(18) 0.0436(18) 0.0073(14) 0.0093(15) 0.0023(14)
N1 0.052(2) 0.0287(18) 0.0450(19) 0.0027(14) -0.0178(17) 0.0036(15)
C62 0.0291(17) 0.0255(18) 0.0248(16) 0.0044(13) 0.0033(14) 0.0053(14)
C46 0.0283(18) 0.0292(19) 0.0278(17) 0.0020(14) 0.0071(14) 0.0032(14)
C66 0.0310(18) 0.0238(18) 0.0263(16) 0.0010(13) 0.0038(14) 0.0029(14)
C31 0.0301(18) 0.0261(18) 0.0333(18) 0.0037(14) 0.0012(15) 0.0031(14)
C19 0.0354(19) 0.0244(18) 0.0341(18) 0.0077(14) 0.0096(15) 0.0057(15)
C32 0.0314(18) 0.0228(17) 0.0269(16) 0.0034(13) -0.0002(14) 0.0027(14)
C67 0.0307(18) 0.030(2) 0.0293(17) 0.0074(14) 0.0060(15) 0.0065(15)
C65 0.0314(18) 0.032(2) 0.0273(17) 0.0055(14) 0.0009(15) 0.0042(15)
C64 0.0300(17) 0.0277(19) 0.0281(17) 0.0006(14) 0.0021(14) -0.0012(14)
C16 0.0299(18) 0.0290(19) 0.0312(18) 0.0041(14) 0.0074(15) -0.0019(15)
C72 0.0318(19) 0.031(2) 0.0334(19) 0.0072(15) 0.0063(15) 0.0051(15)
C8 0.0332(19) 0.030(2) 0.0274(17) 0.0021(14) 0.0109(15) 0.0006(15)
C44 0.0328(19) 0.0277(19) 0.0333(18) -0.0006(15) 0.0097(15) 0.0069(15)
C63 0.0313(18) 0.0227(18) 0.0327(18) 0.0015(14) 0.0048(15) 0.0036(14)
C26 0.0297(17) 0.0215(17) 0.0282(16) 0.0010(13) 0.0002(13) 0.0037(13)
C25 0.0335(18) 0.0240(17) 0.0280(16) -0.0002(14) -0.0024(14) 0.0000(14)
C61 0.0298(18) 0.0229(18) 0.0263(16) 0.0017(13) 0.0063(14) 0.0030(13)
C47 0.0324(19) 0.029(2) 0.0318(18) 0.0006(15) 0.0091(15) 0.0003(15)
C9 0.037(2) 0.032(2) 0.0257(17) 0.0019(14) 0.0059(15) 0.0005(15)
C7 0.0309(18) 0.0253(19) 0.0296(17) 0.0016(14) 0.0073(15) -0.0014(14)
C53 0.0317(18) 0.030(2) 0.0339(18) 0.0049(15) 0.0131(15) 0.0065(15)
C41 0.0336(18) 0.0291(19) 0.0318(18) 0.0045(15) 0.0087(15) 0.0058(15)
C14 0.0345(19) 0.029(2) 0.0306(18) 0.0005(15) 0.0081(15) 0.0001(15)
C45 0.0335(18) 0.0233(18) 0.0333(17) -0.0011(14) 0.0105(15) 0.0010(14)
C33 0.0339(18) 0.0267(18) 0.0326(18) 0.0059(14) 0.0003(15) 0.0046(15)
C15 0.0333(18) 0.0288(19) 0.0264(17) 0.0023(14) 0.0069(15) -0.0003(15)
C54 0.0325(19) 0.031(2) 0.0320(18) 0.0015(15) 0.0112(15) 0.0020(15)
C20 0.0358(19) 0.0257(18) 0.0340(19) 0.0004(15) 0.0072(15) 0.0019(15)
C6 0.038(2) 0.0242(19) 0.0337(18) 0.0031(14) 0.0119(16) 0.0003(15)
C23 0.0339(19) 0.0266(19) 0.0340(18) -0.0014(14) 0.0013(15) 0.0046(15)
C1 0.040(2) 0.0259(19) 0.0329(18) 0.0009(14) 0.0131(16) 0.0011(15)
C21 0.0355(19) 0.0243(18) 0.0306(17) 0.0025(14) 0.0026(15) 0.0027(14)
C52 0.0291(18) 0.031(2) 0.0356(19) 0.0055(15) 0.0066(15) 0.0000(15)
C24 0.0360(19) 0.0249(18) 0.0310(17) 0.0032(14) -0.0011(15) 0.0074(15)
C36 0.0345(19) 0.0273(18) 0.0297(17) 0.0024(14) 0.0006(14) 0.0015(15)
C73 0.033(2) 0.043(2) 0.0324(19) 0.0035(16) -0.0032(16) 0.0002(17)
C71 0.036(2) 0.039(2) 0.0320(19) 0.0067(16) -0.0006(16) 0.0049(17)
C22 0.0356(19) 0.0301(19) 0.0308(17) 0.0016(14) 0.0056(15) 0.0038(15)
C78 0.038(2) 0.036(2) 0.0327(19) 0.0041(16) -0.0049(16) -0.0001(16)
C34 0.0372(19) 0.032(2) 0.0332(18) 0.0055(15) 0.0012(16) 0.0002(16)
C68 0.039(2) 0.0269(19) 0.0376(19) 0.0056(15) 0.0073(16) 0.0039(15)
C56 0.035(2) 0.028(2) 0.053(2) 0.0085(17) 0.0149(18) 0.0037(15)
C17 0.0355(19) 0.029(2) 0.039(2) -0.0007(16) 0.0006(16) -0.0038(16)
C48 0.037(2) 0.031(2) 0.044(2) 0.0026(16) -0.0016(17) 0.0047(16)
C5 0.041(2) 0.031(2) 0.042(2) 0.0010(16) 0.0066(17) -0.0036(16)
C55 0.042(2) 0.028(2) 0.048(2) -0.0014(16) 0.0160(18) 0.0017(16)
C35 0.0322(18) 0.0298(19) 0.0368(18) 0.0045(15) 0.0064(15) 0.0062(15)
C43 0.042(2) 0.034(2) 0.0347(19) -0.0036(16) 0.0007(16) 0.0050(17)
C18 0.036(2) 0.029(2) 0.039(2) 0.0033(16) 0.0013(16) 0.0000(15)
C13 0.049(2) 0.030(2) 0.0342(19) 0.0014(16) 0.0027(17) -0.0007(17)
C70 0.049(2) 0.036(2) 0.042(2) 0.0140(17) 0.0046(18) 0.0095(18)
C42 0.043(2) 0.035(2) 0.0357(19) 0.0006(16) -0.0018(17) 0.0066(17)
C74 0.043(2) 0.040(2) 0.042(2) 0.0059(18) -0.0066(18) 0.0045(18)
C3 0.062(3) 0.027(2) 0.041(2) 0.0053(16) 0.0143(19) 0.0064(18)
C12 0.048(2) 0.033(2) 0.040(2) -0.0097(17) 0.0020(18) -0.0044(18)
C27 0.042(2) 0.032(2) 0.041(2) -0.0020(16) 0.0067(17) 0.0105(17)
C69 0.047(2) 0.031(2) 0.043(2) 0.0133(17) 0.0094(18) 0.0077(17)
C37 0.039(2) 0.035(2) 0.047(2) 0.0104(17) 0.0084(18) -0.0007(17)
C2 0.056(2) 0.0240(19) 0.038(2) 0.0035(15) 0.0085(18) 0.0057(17)
C11 0.044(2) 0.043(2) 0.035(2) -0.0020(17) -0.0038(17) -0.0014(18)
C4 0.060(3) 0.024(2) 0.045(2) -0.0030(16) 0.0159(19) -0.0004(18)
C10 0.038(2) 0.035(2) 0.0367(19) 0.0030(16) 0.0025(16) 0.0031(16)
C51 0.044(2) 0.037(2) 0.046(2) 0.0066(18) -0.0011(19) 0.0082(18)
C49 0.044(2) 0.037(2) 0.049(2) 0.0018(18) -0.0040(19) -0.0011(18)
C50 0.044(2) 0.047(3) 0.052(2) 0.006(2) -0.009(2) 0.000(2)
C60 0.057(3) 0.031(2) 0.065(3) -0.003(2) 0.007(2) -0.0008(19)
C77 0.057(3) 0.045(3) 0.056(3) -0.001(2) -0.015(2) -0.003(2)
C57 0.053(3) 0.035(2) 0.070(3) 0.019(2) 0.013(2) 0.003(2)
C59 0.068(3) 0.029(2) 0.084(4) 0.001(2) 0.017(3) -0.002(2)
C58 0.063(3) 0.028(2) 0.092(4) 0.017(2) 0.015(3) 0.000(2)
C38 0.074(3) 0.045(3) 0.054(3) 0.016(2) 0.024(2) 0.008(2)
C30 0.043(2) 0.058(3) 0.067(3) -0.015(2) 0.004(2) 0.013(2)
C28 0.050(3) 0.056(3) 0.069(3) -0.027(2) 0.004(2) 0.015(2)
C75 0.066(3) 0.061(3) 0.053(3) 0.008(2) -0.029(3) 0.000(3)
C76 0.077(4) 0.055(3) 0.061(3) -0.003(2) -0.039(3) -0.002(3)
C39 0.076(3) 0.042(3) 0.065(3) 0.005(2) 0.025(3) -0.008(2)
C40 0.057(3) 0.099(5) 0.077(4) 0.058(4) -0.006(3) -0.013(3)
C29 0.090(4) 0.061(3) 0.104(5) 0.034(3) 0.052(4) 0.048(3)
C79 0.056(3) 0.088(4) 0.082(4) -0.024(3) -0.001(3) -0.002(3)

loop_
_atom_type_symbol
_atom_type_description
_atom_type_scat_dispersion_real
_atom_type_scat_dispersion_imag
_atom_type_scat_source
C C 0.0181 0.0091 'International Tables Vol C Tables 4.2.6.8 and 6.1.1.4'
H H 0.0000 0.0000 'International Tables Vol C Tables 4.2.6.8 and 6.1.1.4'
Cl Cl 0.3639 0.7018 'International Tables Vol C Tables 4.2.6.8 and 6.1.1.4'
N N 0.0311 0.0180 'International Tables Vol C Tables 4.2.6.8 and 6.1.1.4'
O O 0.0492 0.0322 'International Tables Vol C Tables 4.2.6.8 and 6.1.1.4'

loop_
_geom_angle_atom_site_label_1
_geom_angle_atom_site_label_2
_geom_angle_atom_site_label_3
_geom_angle
_geom_angle_site_symmetry_1
_geom_angle_site_symmetry_3
_geom_angle_publ_flag
C66 O1 C67 118.2(3) . . ?
C64 O2 C78 116.9(3) . . ?
C74 O3 C71 118.3(3) . . ?
C32 N4 C62 120.8(3) . . ?
C32 N4 C26 107.3(3) . . ?
C26 N4 C62 120.3(3) . . ?
C7 N5 C6 117.0(3) . . ?
C54 N2 C55 116.9(4) . . ?
C8 N6 C1 117.1(3) . . ?
C53 N3 C56 116.7(4) . . ?
C65 N1 C72 119.9(3) . . ?
C65 N1 C73 119.4(4) . . ?
C72 N1 C73 119.9(3) . . ?
C63 C62 N4 117.6(3) . . ?
C61 C62 N4 120.2(3) . . ?
C61 C62 C63 122.2(3) . . ?
C44 C46 C47 120.8(3) . . ?
C44 C46 C45 117.4(3) . . ?
C45 C46 C47 121.6(3) . . ?
O1 C66 C65 120.8(3) . . ?
C61 C66 O1 118.1(3) . . ?
C61 C66 C65 121.1(3) . . ?
C32 C31 C25 107.0(3) . . ?
C33 C31 C32 119.9(3) . . ?
C33 C31 C25 133.1(3) . . ?
C20 C19 C21 119.8(3) . . ?
C20 C19 C18 119.4(3) . . ?
C18 C19 C21 120.7(3) . . ?
N4 C32 C31 109.2(3) . . ?
C36 C32 N4 129.6(3) . . ?
C36 C32 C31 121.2(3) . . ?
C72 C67 O1 120.8(3) . . ?
C68 C67 O1 118.5(3) . . ?
C68 C67 C72 120.7(3) . . ?
N1 C65 C66 119.8(4) . . ?
C64 C65 N1 120.4(3) . . ?
C64 C65 C66 119.8(3) . . ?
C65 C64 O2 121.5(3) . . ?
C65 C64 C63 120.6(3) . . ?
C63 C64 O2 117.9(3) . . ?
C15 C16 C7 119.5(3) . . ?
C17 C16 C7 120.1(3) . . ?
C17 C16 C15 120.3(3) . . ?
N1 C72 C67 120.1(3) . . ?
N1 C72 C71 119.9(4) . . ?
C71 C72 C67 119.9(4) . . ?
N6 C8 C9 118.3(3) . . ?
N6 C8 C7 121.7(3) . . ?
C7 C8 C9 120.0(3) . . ?
C46 C44 C54 119.6(3) . . ?
C43 C44 C46 120.1(4) . . ?
C43 C44 C54 120.2(4) . . ?
C62 C63 H63 120.7 . . ?
C64 C63 C62 118.7(3) . . ?
C64 C63 H63 120.7 . . ?
C25 C26 N4 109.4(3) . . ?
C21 C26 N4 129.1(3) . . ?
C21 C26 C25 121.4(3) . . ?
C26 C25 C31 107.0(3) . . ?
C24 C25 C31 133.4(3) . . ?
C24 C25 C26 119.5(3) . . ?
C62 C61 C66 117.6(3) . . ?
C62 C61 H61 121.2 . . ?
C66 C61 H61 121.2 . . ?
C52 C47 C46 119.8(3) . . ?
C48 C47 C46 122.9(3) . . ?
C48 C47 C52 117.4(4) . . ?
C14 C9 C8 119.6(3) . . ?
C14 C9 C10 120.3(4) . . ?
C10 C9 C8 120.1(3) . . ?
N5 C7 C16 118.0(3) . . ?
N5 C7 C8 121.9(3) . . ?
C8 C7 C16 120.1(3) . . ?
N3 C53 C54 121.6(4) . . ?
N3 C53 C52 118.3(4) . . ?
C54 C53 C52 120.1(3) . . ?
C45 C41 C36 120.0(3) . . ?
C45 C41 C42 119.5(3) . . ?
C42 C41 C36 120.3(3) . . ?
C9 C14 C15 120.4(3) . . ?
C9 C14 C13 117.8(4) . . ?
C13 C14 C15 121.8(3) . . ?
C46 C45 H45 119.0 . . ?
C41 C45 C46 121.9(3) . . ?
C41 C45 H45 119.0 . . ?
C31 C33 H33 119.8 . . ?
C31 C33 C34 120.3(3) . . ?
C34 C33 H33 119.8 . . ?
C16 C15 C14 120.2(3) . . ?
C20 C15 C16 117.2(3) . . ?
C20 C15 C14 122.5(3) . . ?
N2 C54 C44 118.2(3) . . ?
N2 C54 C53 122.0(4) . . ?
C53 C54 C44 119.8(4) . . ?
C19 C20 C15 122.4(4) . . ?
C19 C20 H20 118.8 . . ?
C15 C20 H20 118.8 . . ?
N5 C6 C1 121.1(3) . . ?
N5 C6 C5 119.1(4) . . ?
C5 C6 C1 119.8(3) . . ?
C24 C23 C22 118.4(3) . . ?
C24 C23 C27 122.9(3) . . ?
C22 C23 C27 118.6(3) . . ?
N6 C1 C6 121.3(3) . . ?
N6 C1 C2 119.8(4) . . ?
C6 C1 C2 118.9(4) . . ?
C26 C21 C19 121.4(3) . . ?
C22 C21 C19 121.5(3) . . ?
C22 C21 C26 117.1(3) . . ?
C47 C52 C53 119.6(3) . . ?
C51 C52 C47 120.0(4) . . ?
C51 C52 C53 120.4(3) . . ?
C25 C24 H24 119.7 . . ?
C23 C24 C25 120.5(3) . . ?
C23 C24 H24 119.7 . . ?
C32 C36 C41 121.1(3) . . ?
C32 C36 C35 117.2(3) . . ?
C35 C36 C41 121.7(3) . . ?
N1 C73 C74 120.0(4) . . ?
C78 C73 N1 120.0(4) . . ?
C78 C73 C74 120.1(4) . . ?
C72 C71 O3 120.5(4) . . ?
C70 C71 O3 119.1(3) . . ?
C70 C71 C72 120.3(4) . . ?
C23 C22 H22 118.5 . . ?
C21 C22 C23 123.0(4) . . ?
C21 C22 H22 118.5 . . ?
C73 C78 O2 121.6(3) . . ?
C77 C78 O2 117.7(4) . . ?
C77 C78 C73 120.7(4) . . ?
C33 C34 C35 118.2(3) . . ?
C33 C34 C37 119.4(3) . . ?
C35 C34 C37 122.4(4) . . ?
C67 C68 H68 120.8 . . ?
C67 C68 C69 118.5(4) . . ?
C69 C68 H68 120.8 . . ?
N3 C56 C55 121.7(4) . . ?
N3 C56 C57 119.2(4) . . ?
C55 C56 C57 119.1(4) . . ?
C16 C17 H17 119.5 . . ?
C18 C17 C16 120.9(4) . . ?
C18 C17 H17 119.5 . . ?
C47 C48 H48 119.1 . . ?
C49 C48 C47 121.8(4) . . ?
C49 C48 H48 119.1 . . ?
C6 C5 H5 119.9 . . ?
C4 C5 C6 120.2(4) . . ?
C4 C5 H5 119.9 . . ?
N2 C55 C56 121.0(4) . . ?
N2 C55 C60 119.3(4) . . ?
C60 C55 C56 119.6(4) . . ?
C36 C35 H35 118.4 . . ?
C34 C35 C36 123.2(4) . . ?
C34 C35 H35 118.4 . . ?
C44 C43 H43 119.7 . . ?
C42 C43 C44 120.7(4) . . ?
C42 C43 H43 119.7 . . ?
C19 C18 H18 120.3 . . ?
C17 C18 C19 119.5(4) . . ?
C17 C18 H18 120.3 . . ?
C14 C13 H13 119.5 . . ?
C12 C13 C14 121.0(4) . . ?
C12 C13 H13 119.5 . . ?
C71 C70 H70 120.4 . . ?
C71 C70 C69 119.2(4) . . ?
C69 C70 H70 120.4 . . ?
C41 C42 C43 120.0(4) . . ?
C41 C42 H42 120.0 . . ?
C43 C42 H42 120.0 . . ?
O3 C74 C73 120.9(4) . . ?
C75 C74 O3 119.2(4) . . ?
C75 C74 C73 120.0(5) . . ?
C2 C3 H3 119.4 . . ?
C2 C3 C4 121.2(4) . . ?
C4 C3 H3 119.4 . . ?
C13 C12 H12 119.6 . . ?
C13 C12 C11 120.8(4) . . ?
C11 C12 H12 119.6 . . ?
C23 C27 C28 108.3(3) . . ?
C30 C27 C23 109.7(3) . . ?
C30 C27 C28 106.6(4) . . ?
C29 C27 C23 113.3(4) . . ?
C29 C27 C30 108.2(4) . . ?
C29 C27 C28 110.5(5) . . ?
C68 C69 H69 119.3 . . ?
C70 C69 C68 121.4(4) . . ?
C70 C69 H69 119.3 . . ?
C38 C37 C34 112.7(3) . . ?
C38 C37 C39 110.2(4) . . ?
C38 C37 C40 106.9(4) . . ?
C39 C37 C34 111.2(4) . . ?
C39 C37 C40 105.8(4) . . ?
C40 C37 C34 109.7(4) . . ?
C1 C2 H2 120.2 . . ?
C3 C2 C1 119.6(4) . . ?
C3 C2 H2 120.2 . . ?
C12 C11 H11 120.2 . . ?
C10 C11 C12 119.5(4) . . ?
C10 C11 H11 120.2 . . ?
C5 C4 C3 120.3(4) . . ?
C5 C4 H4 119.8 . . ?
C3 C4 H4 119.8 . . ?
C9 C10 H10 119.7 . . ?
C11 C10 C9 120.7(4) . . ?
C11 C10 H10 119.7 . . ?
C52 C51 H51 119.3 . . ?
C50 C51 C52 121.3(4) . . ?
C50 C51 H51 119.3 . . ?
C48 C49 H49 119.7 . . ?
C48 C49 C50 120.5(4) . . ?
C50 C49 H49 119.7 . . ?
C51 C50 C49 119.0(4) . . ?
C51 C50 H50 120.5 . . ?
C49 C50 H50 120.5 . . ?
C55 C60 H60 119.9 . . ?
C59 C60 C55 120.3(5) . . ?
C59 C60 H60 119.9 . . ?
C78 C77 H77 120.9 . . ?
C78 C77 C76 118.1(5) . . ?
C76 C77 H77 120.9 . . ?
C56 C57 H57 120.2 . . ?
C58 C57 C56 119.6(5) . . ?
C58 C57 H57 120.2 . . ?
C60 C59 H59 120.0 . . ?
C60 C59 C58 120.0(5) . . ?
C58 C59 H59 120.0 . . ?
C57 C58 C59 121.3(4) . . ?
C57 C58 H58 119.3 . . ?
C59 C58 H58 119.3 . . ?
C37 C38 H38A 109.5 . . ?
C37 C38 H38B 109.5 . . ?
C37 C38 H38C 109.5 . . ?
H38A C38 H38B 109.5 . . ?
H38A C38 H38C 109.5 . . ?
H38B C38 H38C 109.5 . . ?
C27 C30 H30A 109.5 . . ?
C27 C30 H30B 109.5 . . ?
C27 C30 H30C 109.5 . . ?
H30A C30 H30B 109.5 . . ?
H30A C30 H30C 109.5 . . ?
H30B C30 H30C 109.5 . . ?
C27 C28 H28A 109.5 . . ?
C27 C28 H28B 109.5 . . ?
C27 C28 H28C 109.5 . . ?
H28A C28 H28B 109.5 . . ?
H28A C28 H28C 109.5 . . ?
H28B C28 H28C 109.5 . . ?
C74 C75 H75 120.3 . . ?
C76 C75 C74 119.4(4) . . ?
C76 C75 H75 120.3 . . ?
C77 C76 H76 119.1 . . ?
C75 C76 C77 121.8(4) . . ?
C75 C76 H76 119.1 . . ?
C37 C39 H39A 109.5 . . ?
C37 C39 H39B 109.5 . . ?
C37 C39 H39C 109.5 . . ?
H39A C39 H39B 109.5 . . ?
H39A C39 H39C 109.5 . . ?
H39B C39 H39C 109.5 . . ?
C37 C40 H40A 109.5 . . ?
C37 C40 H40B 109.5 . . ?
C37 C40 H40C 109.5 . . ?
H40A C40 H40B 109.5 . . ?
H40A C40 H40C 109.5 . . ?
H40B C40 H40C 109.5 . . ?
C27 C29 H29A 109.5 . . ?
C27 C29 H29B 109.5 . . ?
C27 C29 H29C 109.5 . . ?
H29A C29 H29B 109.5 . . ?
H29A C29 H29C 109.5 . . ?
H29B C29 H29C 109.5 . . ?
Cl1 C79 Cl3 112.3(4) . . ?
Cl1 C79 Cl2 111.7(3) . . ?
Cl1 C79 H79 108.0 . . ?
Cl3 C79 Cl2 108.8(4) . . ?
Cl3 C79 H79 108.0 . . ?
Cl2 C79 H79 108.0 . . ?

loop_
_geom_bond_atom_site_label_1
_geom_bond_atom_site_label_2
_geom_bond_distance
_geom_bond_site_symmetry_2
_geom_bond_publ_flag
Cl1 C79 1.737(8) . ?
Cl3 C79 1.743(7) . ?
Cl2 C79 1.771(7) . ?
O1 C66 1.392(5) . ?
O1 C67 1.401(4) . ?
O2 C64 1.402(5) . ?
O2 C78 1.402(5) . ?
O3 C71 1.408(5) . ?
O3 C74 1.386(6) . ?
N4 C62 1.454(4) . ?
N4 C32 1.407(5) . ?
N4 C26 1.415(5) . ?
N5 C7 1.329(5) . ?
N5 C6 1.354(5) . ?
N2 C54 1.326(5) . ?
N2 C55 1.354(5) . ?
N6 C8 1.327(5) . ?
N6 C1 1.353(5) . ?
N3 C53 1.329(5) . ?
N3 C56 1.355(6) . ?
N1 C65 1.382(5) . ?
N1 C72 1.383(6) . ?
N1 C73 1.386(6) . ?
C62 C63 1.398(5) . ?
C62 C61 1.385(5) . ?
C46 C44 1.407(6) . ?
C46 C47 1.469(5) . ?
C46 C45 1.413(5) . ?
C66 C65 1.397(5) . ?
C66 C61 1.386(5) . ?
C31 C32 1.413(5) . ?
C31 C25 1.450(5) . ?
C31 C33 1.395(5) . ?
C19 C20 1.383(5) . ?
C19 C21 1.495(5) . ?
C19 C18 1.397(6) . ?
C32 C36 1.391(5) . ?
C67 C72 1.387(6) . ?
C67 C68 1.371(6) . ?
C65 C64 1.376(6) . ?
C64 C63 1.377(5) . ?
C16 C7 1.467(5) . ?
C16 C15 1.408(5) . ?
C16 C17 1.400(5) . ?
C72 C71 1.386(6) . ?
C8 C9 1.467(6) . ?
C8 C7 1.424(5) . ?
C44 C54 1.470(5) . ?
C44 C43 1.396(6) . ?
C63 H63 0.9500 . ?
C26 C25 1.404(5) . ?
C26 C21 1.392(5) . ?
C25 C24 1.399(5) . ?
C61 H61 0.9500 . ?
C47 C52 1.418(5) . ?
C47 C48 1.403(6) . ?
C9 C14 1.402(5) . ?
C9 C10 1.404(6) . ?
C53 C54 1.426(6) . ?
C53 C52 1.468(6) . ?
C41 C45 1.383(6) . ?
C41 C36 1.499(5) . ?
C41 C42 1.387(6) . ?
C14 C15 1.474(5) . ?
C14 C13 1.407(6) . ?
C45 H45 0.9500 . ?
C33 H33 0.9500 . ?
C33 C34 1.399(6) . ?
C15 C20 1.399(5) . ?
C20 H20 0.9500 . ?
C6 C1 1.421(6) . ?
C6 C5 1.406(6) . ?
C23 C24 1.373(6) . ?
C23 C22 1.410(5) . ?
C23 C27 1.540(5) . ?
C1 C2 1.427(6) . ?
C21 C22 1.386(6) . ?
C52 C51 1.392(6) . ?
C24 H24 0.9500 . ?
C36 C35 1.401(6) . ?
C73 C78 1.381(6) . ?
C73 C74 1.387(6) . ?
C71 C70 1.370(6) . ?
C22 H22 0.9500 . ?
C78 C77 1.379(6) . ?
C34 C35 1.399(6) . ?
C34 C37 1.548(5) . ?
C68 H68 0.9500 . ?
C68 C69 1.394(6) . ?
C56 C55 1.415(7) . ?
C56 C57 1.419(6) . ?
C17 H17 0.9500 . ?
C17 C18 1.378(6) . ?
C48 H48 0.9500 . ?
C48 C49 1.369(6) . ?
C5 H5 0.9500 . ?
C5 C4 1.360(6) . ?
C55 C60 1.413(6) . ?
C35 H35 0.9500 . ?
C43 H43 0.9500 . ?
C43 C42 1.389(6) . ?
C18 H18 0.9500 . ?
C13 H13 0.9500 . ?
C13 C12 1.381(6) . ?
C70 H70 0.9500 . ?
C70 C69 1.385(7) . ?
C42 H42 0.9500 . ?
C74 C75 1.374(7) . ?
C3 H3 0.9500 . ?
C3 C2 1.356(6) . ?
C3 C4 1.418(7) . ?
C12 H12 0.9500 . ?
C12 C11 1.382(6) . ?
C27 C30 1.537(7) . ?
C27 C28 1.545(6) . ?
C27 C29 1.495(7) . ?
C69 H69 0.9500 . ?
C37 C38 1.511(7) . ?
C37 C39 1.524(7) . ?
C37 C40 1.544(7) . ?
C2 H2 0.9500 . ?
C11 H11 0.9500 . ?
C11 C10 1.374(6) . ?
C4 H4 0.9500 . ?
C10 H10 0.9500 . ?
C51 H51 0.9500 . ?
C51 C50 1.378(7) . ?
C49 H49 0.9500 . ?
C49 C50 1.396(7) . ?
C50 H50 0.9500 . ?
C60 H60 0.9500 . ?
C60 C59 1.366(7) . ?
C77 H77 0.9500 . ?
C77 C76 1.392(7) . ?
C57 H57 0.9500 . ?
C57 C58 1.369(8) . ?
C59 H59 0.9500 . ?
C59 C58 1.409(9) . ?
C58 H58 0.9500 . ?
C38 H38A 0.9800 . ?
C38 H38B 0.9800 . ?
C38 H38C 0.9800 . ?
C30 H30A 0.9800 . ?
C30 H30B 0.9800 . ?
C30 H30C 0.9800 . ?
C28 H28A 0.9800 . ?
C28 H28B 0.9800 . ?
C28 H28C 0.9800 . ?
C75 H75 0.9500 . ?
C75 C76 1.373(8) . ?
C76 H76 0.9500 . ?
C39 H39A 0.9800 . ?
C39 H39B 0.9800 . ?
C39 H39C 0.9800 . ?
C40 H40A 0.9800 . ?
C40 H40B 0.9800 . ?
C40 H40C 0.9800 . ?
C29 H29A 0.9800 . ?
C29 H29B 0.9800 . ?
C29 H29C 0.9800 . ?
C79 H79 1.0000 . ?
